data_2229992
loop_
_publ_author_name
'Fun, Hoong-Kun'
'Chantrapromma, Suchada'
'Salae, Abdul Wahab'
'Razak, Ibrahim Abdul'
'Karalai, Chatchanok'

_publ_section_title
;
 Redetermined structure, intermolecular interactions and absolute
 configuration of royleanone
;
_journal_coeditor_code HB5812
_journal_issue 5
_journal_name_full 'Acta Crystallographica Section E'
_journal_page_first o1032
_journal_page_last o1033
_journal_paper_doi 10.1107/S1600536811011457
_journal_volume 67
_journal_year 2011
_chemical_formula_iupac 'C20 H28 O3'
_chemical_formula_moiety 'C20 H28 O3'
_chemical_formula_sum 'C20 H28 O3'
_chemical_formula_weight 316.42
_chemical_melting_point_gt 451
_chemical_melting_point_lt 453
_chemical_name_common
;
Royleanone
;
_chemical_name_systematic
;
(4b<i>S</i>,8a<i>S</i>)-3-hydroxy-2-isopropyl-4b,8,8-trimethyl-
4b,5,6,7,8,8a,9,10-octahydrophenanthrene-1,4-dione
;
_space_group_IT_number 4
_symmetry_cell_setting monoclinic
_symmetry_space_group_name_Hall 'P 2yb'
_symmetry_space_group_name_H-M 'P 1 21 1'
_atom_sites_solution_hydrogens geom
_atom_sites_solution_primary direct
_atom_sites_solution_secondary difmap
_audit_creation_method SHELXL-97
_cell_angle_alpha 90.00
_cell_angle_beta 97.9920(10)
_cell_angle_gamma 90.00
_cell_formula_units_Z 2
_cell_length_a 10.2247(2)
_cell_length_b 7.63530(10)
_cell_length_c 10.7292(2)
_cell_measurement_reflns_used 2390
_cell_measurement_temperature 100
_cell_measurement_theta_max 72.09
_cell_measurement_theta_min 5.60
_cell_volume 829.48(2)
_computing_cell_refinement 'SAINT (Bruker, 2009)'
_computing_data_collection 'APEX2 (Bruker, 2009)'
_computing_data_reduction 'SAINT (Bruker, 2009)'
_computing_molecular_graphics 'SHELXTL (Sheldrick, 2008)'
_computing_publication_material
;
SHELXTL SHELXTL (Sheldrick, 2008) and PLATON (Spek, 2009)
;
_computing_structure_refinement 'SHELXTL (Sheldrick, 2008)'
_computing_structure_solution 'SHELXTL (Sheldrick, 2008)'
_diffrn_ambient_temperature 100
_diffrn_measured_fraction_theta_full 0.960
_diffrn_measured_fraction_theta_max 0.960
_diffrn_measurement_device_type 'Bruker APEX Duo CCD'
_diffrn_measurement_method '\f and \w scans'
_diffrn_radiation_monochromator graphite
_diffrn_radiation_source 'sealed tube'
_diffrn_radiation_type CuK\a
_diffrn_radiation_wavelength 1.54178
_diffrn_reflns_av_R_equivalents 0.0208
_diffrn_reflns_av_sigmaI/netI 0.0251
_diffrn_reflns_limit_h_max 12
_diffrn_reflns_limit_h_min -12
_diffrn_reflns_limit_k_max 6
_diffrn_reflns_limit_k_min -9
_diffrn_reflns_limit_l_max 12
_diffrn_reflns_limit_l_min -13
_diffrn_reflns_number 5901
_diffrn_reflns_theta_full 72.09
_diffrn_reflns_theta_max 72.09
_diffrn_reflns_theta_min 5.60
_diffrn_standards_number 0
_exptl_absorpt_coefficient_mu 0.658
_exptl_absorpt_correction_T_max 0.9089
_exptl_absorpt_correction_T_min 0.7264
_exptl_absorpt_correction_type multi-scan
_exptl_absorpt_process_details '(SADABS; Bruker, 2009)'
_exptl_crystal_colour yellow
_exptl_crystal_density_diffrn 1.267
_exptl_crystal_density_method 'not measured'
_exptl_crystal_description block
_exptl_crystal_F_000 344
_exptl_crystal_size_max 0.52
_exptl_crystal_size_mid 0.31
_exptl_crystal_size_min 0.15
_refine_diff_density_max 0.346
_refine_diff_density_min -0.201
_refine_ls_abs_structure_details 'Flack (1983) 699 Friedel pairs'
_refine_ls_abs_structure_Flack 0.11(19)
_refine_ls_extinction_method none
_refine_ls_goodness_of_fit_ref 1.056
_refine_ls_hydrogen_treatment mixed
_refine_ls_matrix_type full
_refine_ls_number_parameters 217
_refine_ls_number_reflns 2390
_refine_ls_number_restraints 1
_refine_ls_restrained_S_all 1.056
_refine_ls_R_factor_all 0.0363
_refine_ls_R_factor_gt 0.0361
_refine_ls_shift/su_max 0.001
_refine_ls_shift/su_mean 0.001
_refine_ls_structure_factor_coef Fsqd
_refine_ls_weighting_details 'calc w=1/[\s^2^(Fo^2^)+(0.0639P)^2^+0.2006P] where P=(Fo^2^+2Fc^2^)/3'
_refine_ls_weighting_scheme calc
_refine_ls_wR_factor_gt 0.0976
_refine_ls_wR_factor_ref 0.0978
_reflns_number_gt 2375
_reflns_number_total 2390
_reflns_threshold_expression 'I > 2\s(I)'
_cod_data_source_file hb5812.cif
_cod_data_source_block I
_cod_original_sg_symbol_H-M 'P 21'
_cod_database_code 2229992
_cod_database_fobs_code 2229992

loop_
_symmetry_equiv_pos_as_xyz
'x, y, z'
'-x, y+1/2, -z'

loop_
_atom_site_type_symbol
_atom_site_label
_atom_site_fract_x
_atom_site_fract_y
_atom_site_fract_z
_atom_site_U_iso_or_equiv
_atom_site_adp_type
_atom_site_calc_flag
_atom_site_refinement_flags
_atom_site_occupancy
_atom_site_disorder_assembly
_atom_site_disorder_group
O O1 0.64538(13) -0.0889(2) 0.48735(12) 0.0254(3) Uani d . 1 . .
O O2 0.54777(12) -0.05136(18) 0.25211(12) 0.0219(3) Uani d . 1 . .
H H1O2 0.567(3) -0.139(5) 0.304(3) 0.055(9) Uiso d . 1 . .
O O3 0.59784(11) 0.55637(18) 0.31995(11) 0.0202(3) Uani d . 1 . .
C C1 0.91254(18) 0.0149(3) 0.61639(17) 0.0244(4) Uani d . 1 . .
H H1A 0.8633 -0.0932 0.6003 0.029 Uiso calc R 1 . .
H H1B 0.9513 0.0438 0.5414 0.029 Uiso calc R 1 . .
C C2 1.02342(19) -0.0129(3) 0.72689(19) 0.0293(4) Uani d . 1 . .
H H2A 0.9853 -0.0529 0.7997 0.035 Uiso calc R 1 . .
H H2B 1.0828 -0.1033 0.7048 0.035 Uiso calc R 1 . .
C C3 1.10107(17) 0.1532(3) 0.76032(17) 0.0258(5) Uani d . 1 . .
H H3A 1.1496 0.1824 0.6916 0.031 Uiso calc R 1 . .
H H3B 1.1652 0.1310 0.8341 0.031 Uiso calc R 1 . .
C C4 1.01699(15) 0.3115(3) 0.78684(15) 0.0194(4) Uani d . 1 . .
C C5 0.90137(15) 0.3285(3) 0.67650(14) 0.0181(4) Uani d . 1 . .
H H5A 0.9442 0.3520 0.6020 0.022 Uiso calc R 1 . .
C C6 0.80962(18) 0.4855(3) 0.68588(18) 0.0264(4) Uani d . 1 . .
H H6A 0.7458 0.4577 0.7419 0.032 Uiso calc R 1 . .
H H6B 0.8607 0.5859 0.7199 0.032 Uiso calc R 1 . .
C C7 0.73866(16) 0.5283(3) 0.55608(16) 0.0194(4) Uani d . 1 . .
H H7A 0.6623 0.6004 0.5646 0.023 Uiso calc R 1 . .
H H7B 0.7972 0.5959 0.5108 0.023 Uiso calc R 1 . .
C C8 0.69435(15) 0.3689(2) 0.48092(15) 0.0155(4) Uani d . 1 . .
C C9 0.72317(14) 0.2047(2) 0.52206(14) 0.0153(4) Uani d . 1 . .
C C10 0.81709(15) 0.1624(2) 0.64288(14) 0.0153(3) Uani d . 1 . .
C C11 0.65384(15) 0.0604(3) 0.44783(15) 0.0174(4) Uani d . 1 . .
C C12 0.58810(16) 0.0954(3) 0.31623(15) 0.0175(4) Uani d . 1 . .
C C13 0.57151(15) 0.2572(3) 0.26820(15) 0.0165(4) Uani d . 1 . .
C C14 0.61740(15) 0.4041(3) 0.35330(15) 0.0156(3) Uani d . 1 . .
C C15 0.51364(15) 0.3012(3) 0.13372(14) 0.0184(4) Uani d . 1 . .
H H15A 0.5037 0.4287 0.1280 0.022 Uiso calc R 1 . .
C C16 0.61027(18) 0.2461(3) 0.04345(16) 0.0260(4) Uani d . 1 . .
H H16A 0.6936 0.3034 0.0671 0.039 Uiso calc R 1 . .
H H16B 0.5750 0.2790 -0.0409 0.039 Uiso calc R 1 . .
H H16C 0.6226 0.1215 0.0477 0.039 Uiso calc R 1 . .
C C17 0.37759(17) 0.2199(3) 0.09225(18) 0.0262(4) Uani d . 1 . .
H H17A 0.3187 0.2518 0.1508 0.039 Uiso calc R 1 . .
H H17B 0.3856 0.0947 0.0900 0.039 Uiso calc R 1 . .
H H17C 0.3431 0.2621 0.0099 0.039 Uiso calc R 1 . .
C C18 1.10451(18) 0.4757(3) 0.78830(19) 0.0294(5) Uani d . 1 . .
H H18A 1.1833 0.4592 0.8472 0.044 Uiso calc R 1 . .
H H18B 1.0570 0.5755 0.8129 0.044 Uiso calc R 1 . .
H H18C 1.1279 0.4948 0.7058 0.044 Uiso calc R 1 . .
C C19 0.97379(18) 0.2988(3) 0.91827(15) 0.0266(4) Uani d . 1 . .
H H19A 1.0493 0.3138 0.9813 0.040 Uiso calc R 1 . .
H H19B 0.9350 0.1860 0.9281 0.040 Uiso calc R 1 . .
H H19C 0.9101 0.3886 0.9274 0.040 Uiso calc R 1 . .
C C20 0.73179(17) 0.1029(3) 0.74287(16) 0.0265(4) Uani d . 1 . .
H H20A 0.6730 0.0115 0.7087 0.040 Uiso calc R 1 . .
H H20B 0.6813 0.2003 0.7666 0.040 Uiso calc R 1 . .
H H20C 0.7880 0.0598 0.8155 0.040 Uiso calc R 1 . .

loop_
_atom_site_aniso_label
_atom_site_aniso_U_11
_atom_site_aniso_U_22
_atom_site_aniso_U_33
_atom_site_aniso_U_12
_atom_site_aniso_U_13
_atom_site_aniso_U_23
O1 0.0347(7) 0.0149(7) 0.0236(6) -0.0044(6) -0.0064(5) 0.0030(5)
O2 0.0283(6) 0.0142(8) 0.0208(6) -0.0021(5) -0.0050(5) -0.0011(5)
O3 0.0217(6) 0.0152(7) 0.0221(6) -0.0003(5) -0.0024(4) 0.0026(5)
C1 0.0284(8) 0.0194(11) 0.0228(8) 0.0053(8) -0.0062(7) -0.0049(7)
C2 0.0307(9) 0.0224(11) 0.0313(10) 0.0092(9) -0.0082(7) -0.0048(9)
C3 0.0194(8) 0.0331(13) 0.0227(8) 0.0065(8) -0.0046(6) -0.0044(8)
C4 0.0183(7) 0.0220(11) 0.0169(7) -0.0007(8) -0.0006(6) -0.0001(7)
C5 0.0189(7) 0.0198(10) 0.0152(7) -0.0025(7) 0.0009(6) 0.0001(7)
C6 0.0310(9) 0.0199(10) 0.0258(9) 0.0003(8) -0.0055(7) -0.0054(8)
C7 0.0224(7) 0.0148(10) 0.0207(8) -0.0005(7) 0.0016(6) -0.0011(7)
C8 0.0143(7) 0.0157(10) 0.0163(7) -0.0009(6) 0.0020(6) -0.0002(6)
C9 0.0147(6) 0.0167(10) 0.0145(7) -0.0008(6) 0.0020(5) -0.0005(6)
C10 0.0172(7) 0.0158(9) 0.0124(7) -0.0013(7) 0.0005(6) 0.0006(6)
C11 0.0177(7) 0.0158(10) 0.0182(7) 0.0007(7) 0.0015(6) 0.0008(7)
C12 0.0176(7) 0.0167(11) 0.0178(8) -0.0011(7) 0.0016(6) -0.0020(7)
C13 0.0141(7) 0.0179(10) 0.0170(8) 0.0000(6) 0.0004(6) -0.0003(7)
C14 0.0132(6) 0.0157(9) 0.0181(7) 0.0007(6) 0.0029(6) -0.0001(7)
C15 0.0220(7) 0.0160(10) 0.0161(7) 0.0003(7) -0.0016(6) 0.0009(7)
C16 0.0301(9) 0.0294(12) 0.0181(8) 0.0049(8) 0.0020(6) 0.0026(7)
C17 0.0224(8) 0.0256(11) 0.0277(8) 0.0000(8) -0.0065(6) -0.0001(8)
C18 0.0268(9) 0.0307(12) 0.0281(9) -0.0091(9) -0.0056(7) 0.0027(9)
C19 0.0277(8) 0.0341(12) 0.0167(8) -0.0016(8) -0.0013(6) -0.0050(8)
C20 0.0225(8) 0.0388(13) 0.0181(8) -0.0087(8) 0.0020(6) 0.0034(8)

loop_
_atom_type_symbol
_atom_type_description
_atom_type_scat_dispersion_real
_atom_type_scat_dispersion_imag
_atom_type_scat_source
C C 0.0181 0.0091 'International Tables Vol C Tables 4.2.6.8 and 6.1.1.4'
H H 0.0000 0.0000 'International Tables Vol C Tables 4.2.6.8 and 6.1.1.4'
O O 0.0492 0.0322 'International Tables Vol C Tables 4.2.6.8 and 6.1.1.4'

loop_
_geom_angle_atom_site_label_1
_geom_angle_atom_site_label_2
_geom_angle_atom_site_label_3
_geom_angle_site_symmetry_1
_geom_angle_site_symmetry_3
_geom_angle
_geom_angle_publ_flag
C12 O2 H1O2 . . 107(2) ?
C2 C1 C10 . . 112.12(15) ?
C2 C1 H1A . . 109.2 ?
C10 C1 H1A . . 109.2 ?
C2 C1 H1B . . 109.2 ?
C10 C1 H1B . . 109.2 ?
H1A C1 H1B . . 107.9 ?
C3 C2 C1 . . 111.93(18) ?
C3 C2 H2A . . 109.2 ?
C1 C2 H2A . . 109.2 ?
C3 C2 H2B . . 109.2 ?
C1 C2 H2B . . 109.2 ?
H2A C2 H2B . . 107.9 ?
C2 C3 C4 . . 114.57(15) ?
C2 C3 H3A . . 108.6 ?
C4 C3 H3A . . 108.6 ?
C2 C3 H3B . . 108.6 ?
C4 C3 H3B . . 108.6 ?
H3A C3 H3B . . 107.6 ?
C3 C4 C19 . . 111.12(16) ?
C3 C4 C18 . . 107.69(15) ?
C19 C4 C18 . . 106.43(16) ?
C3 C4 C5 . . 108.09(14) ?
C19 C4 C5 . . 114.68(13) ?
C18 C4 C5 . . 108.58(15) ?
C6 C5 C10 . . 109.26(13) ?
C6 C5 C4 . . 114.94(15) ?
C10 C5 C4 . . 116.62(16) ?
C6 C5 H5A . . 104.9 ?
C10 C5 H5A . . 104.9 ?
C4 C5 H5A . . 104.9 ?
C7 C6 C5 . . 109.12(15) ?
C7 C6 H6A . . 109.9 ?
C5 C6 H6A . . 109.9 ?
C7 C6 H6B . . 109.9 ?
C5 C6 H6B . . 109.9 ?
H6A C6 H6B . . 108.3 ?
C8 C7 C6 . . 113.02(17) ?
C8 C7 H7A . . 109.0 ?
C6 C7 H7A . . 109.0 ?
C8 C7 H7B . . 109.0 ?
C6 C7 H7B . . 109.0 ?
H7A C7 H7B . . 107.8 ?
C9 C8 C7 . . 122.99(14) ?
C9 C8 C14 . . 121.79(15) ?
C7 C8 C14 . . 115.20(15) ?
C8 C9 C11 . . 116.69(14) ?
C8 C9 C10 . . 123.65(15) ?
C11 C9 C10 . . 119.60(16) ?
C9 C10 C20 . . 107.53(12) ?
C9 C10 C1 . . 109.58(13) ?
C20 C10 C1 . . 110.27(16) ?
C9 C10 C5 . . 106.69(14) ?
C20 C10 C5 . . 115.45(14) ?
C1 C10 C5 . . 107.17(13) ?
O1 C11 C9 . . 123.94(15) ?
O1 C11 C12 . . 116.59(16) ?
C9 C11 C12 . . 119.46(16) ?
C13 C12 O2 . . 123.80(15) ?
C13 C12 C11 . . 122.80(16) ?
O2 C12 C11 . . 113.40(16) ?
C12 C13 C14 . . 116.67(14) ?
C12 C13 C15 . . 125.48(17) ?
C14 C13 C15 . . 117.82(16) ?
O3 C14 C13 . . 120.92(15) ?
O3 C14 C8 . . 118.62(15) ?
C13 C14 C8 . . 120.41(16) ?
C13 C15 C17 . . 113.86(15) ?
C13 C15 C16 . . 109.82(14) ?
C17 C15 C16 . . 110.11(15) ?
C13 C15 H15A . . 107.6 ?
C17 C15 H15A . . 107.6 ?
C16 C15 H15A . . 107.6 ?
C15 C16 H16A . . 109.5 ?
C15 C16 H16B . . 109.5 ?
H16A C16 H16B . . 109.5 ?
C15 C16 H16C . . 109.5 ?
H16A C16 H16C . . 109.5 ?
H16B C16 H16C . . 109.5 ?
C15 C17 H17A . . 109.5 ?
C15 C17 H17B . . 109.5 ?
H17A C17 H17B . . 109.5 ?
C15 C17 H17C . . 109.5 ?
H17A C17 H17C . . 109.5 ?
H17B C17 H17C . . 109.5 ?
C4 C18 H18A . . 109.5 ?
C4 C18 H18B . . 109.5 ?
H18A C18 H18B . . 109.5 ?
C4 C18 H18C . . 109.5 ?
H18A C18 H18C . . 109.5 ?
H18B C18 H18C . . 109.5 ?
C4 C19 H19A . . 109.5 ?
C4 C19 H19B . . 109.5 ?
H19A C19 H19B . . 109.5 ?
C4 C19 H19C . . 109.5 ?
H19A C19 H19C . . 109.5 ?
H19B C19 H19C . . 109.5 ?
C10 C20 H20A . . 109.5 ?
C10 C20 H20B . . 109.5 ?
H20A C20 H20B . . 109.5 ?
C10 C20 H20C . . 109.5 ?
H20A C20 H20C . . 109.5 ?
H20B C20 H20C . . 109.5 ?

loop_
_geom_bond_atom_site_label_1
_geom_bond_atom_site_label_2
_geom_bond_site_symmetry_2
_geom_bond_distance
_geom_bond_publ_flag
O1 C11 . 1.224(2) ?
O2 C12 . 1.349(2) ?
O2 H1O2 . 0.88(4) ?
O3 C14 . 1.225(2) ?
C1 C2 . 1.537(2) ?
C1 C10 . 1.542(2) ?
C1 H1A . 0.9700 ?
C1 H1B . 0.9700 ?
C2 C3 . 1.513(3) ?
C2 H2A . 0.9700 ?
C2 H2B . 0.9700 ?
C3 C4 . 1.533(3) ?
C3 H3A . 0.9700 ?
C3 H3B . 0.9700 ?
C4 C19 . 1.538(2) ?
C4 C18 . 1.539(3) ?
C4 C5 . 1.558(2) ?
C5 C6 . 1.534(3) ?
C5 C10 . 1.548(3) ?
C5 H5A . 0.9800 ?
C6 C7 . 1.514(2) ?
C6 H6A . 0.9700 ?
C6 H6B . 0.9700 ?
C7 C8 . 1.495(2) ?
C7 H7A . 0.9700 ?
C7 H7B . 0.9700 ?
C8 C9 . 1.348(3) ?
C8 C14 . 1.506(2) ?
C9 C11 . 1.481(2) ?
C9 C10 . 1.536(2) ?
C10 C20 . 1.542(2) ?
C11 C12 . 1.501(2) ?
C12 C13 . 1.341(3) ?
C13 C14 . 1.481(3) ?
C13 C15 . 1.519(2) ?
C15 C17 . 1.532(2) ?
C15 C16 . 1.535(2) ?
C15 H15A . 0.9800 ?
C16 H16A . 0.9600 ?
C16 H16B . 0.9600 ?
C16 H16C . 0.9600 ?
C17 H17A . 0.9600 ?
C17 H17B . 0.9600 ?
C17 H17C . 0.9600 ?
C18 H18A . 0.9600 ?
C18 H18B . 0.9600 ?
C18 H18C . 0.9600 ?
C19 H19A . 0.9600 ?
C19 H19B . 0.9600 ?
C19 H19C . 0.9600 ?
C20 H20A . 0.9600 ?
C20 H20B . 0.9600 ?
C20 H20C . 0.9600 ?

loop_
_geom_hbond_atom_site_label_D
_geom_hbond_atom_site_label_H
_geom_hbond_atom_site_label_A
_geom_hbond_site_symmetry_A
_geom_hbond_distance_DH
_geom_hbond_distance_HA
_geom_hbond_distance_DA
_geom_hbond_angle_DHA
_geom_hbond_publ_flag
O2 H1O2 O1 1_555 0.88(4) 2.05(3) 2.5977(18) 119(3) y
O2 H1O2 O3 1_545 0.88(4) 2.35(4) 3.1079(19) 145(3) y
C1 H1A O1 1_555 0.97 2.38 2.993(2) 120 y
C7 H7A O1 1_565 0.97 2.51 3.131(3) 122 y
C17 H17B O2 1_555 0.96 2.49 3.071(2) 119 y
C20 H20A O1 1_555 0.96 2.47 3.125(2) 125 y

loop_
_geom_torsion_atom_site_label_1
_geom_torsion_atom_site_label_2
_geom_torsion_atom_site_label_3
_geom_torsion_atom_site_label_4
_geom_torsion_site_symmetry_1
_geom_torsion_site_symmetry_2
_geom_torsion_site_symmetry_3
_geom_torsion_site_symmetry_4
_geom_torsion
_geom_torsion_publ_flag
C10 C1 C2 C3 . . . . -56.7(2) ?
C1 C2 C3 C4 . . . . 54.2(2) ?
C2 C3 C4 C19 . . . . 76.8(2) ?
C2 C3 C4 C18 . . . . -167.00(15) ?
C2 C3 C4 C5 . . . . -49.9(2) ?
C3 C4 C5 C6 . . . . -177.96(16) ?
C19 C4 C5 C6 . . . . 57.5(2) ?
C18 C4 C5 C6 . . . . -61.40(19) ?
C3 C4 C5 C10 . . . . 52.25(18) ?
C19 C4 C5 C10 . . . . -72.3(2) ?
C18 C4 C5 C10 . . . . 168.81(14) ?
C10 C5 C6 C7 . . . . -68.58(19) ?
C4 C5 C6 C7 . . . . 158.12(15) ?
C5 C6 C7 C8 . . . . 40.90(19) ?
C6 C7 C8 C9 . . . . -4.3(2) ?
C6 C7 C8 C14 . . . . 177.17(14) ?
C7 C8 C9 C11 . . . . 169.78(13) ?
C14 C8 C9 C11 . . . . -11.8(2) ?
C7 C8 C9 C10 . . . . -7.2(2) ?
C14 C8 C9 C10 . . . . 171.21(13) ?
C8 C9 C10 C20 . . . . 105.79(19) ?
C11 C9 C10 C20 . . . . -71.10(19) ?
C8 C9 C10 C1 . . . . -134.34(17) ?
C11 C9 C10 C1 . . . . 48.77(19) ?
C8 C9 C10 C5 . . . . -18.63(19) ?
C11 C9 C10 C5 . . . . 164.48(13) ?
C2 C1 C10 C9 . . . . 170.62(16) ?
C2 C1 C10 C20 . . . . -71.2(2) ?
C2 C1 C10 C5 . . . . 55.2(2) ?
C6 C5 C10 C9 . . . . 54.93(16) ?
C4 C5 C10 C9 . . . . -172.64(13) ?
C6 C5 C10 C20 . . . . -64.48(19) ?
C4 C5 C10 C20 . . . . 67.96(19) ?
C6 C5 C10 C1 . . . . 172.24(13) ?
C4 C5 C10 C1 . . . . -55.33(17) ?
C8 C9 C11 O1 . . . . -162.38(16) ?
C10 C9 C11 O1 . . . . 14.7(2) ?
C8 C9 C11 C12 . . . . 17.2(2) ?
C10 C9 C11 C12 . . . . -165.74(13) ?
O1 C11 C12 C13 . . . . 169.20(16) ?
C9 C11 C12 C13 . . . . -10.4(2) ?
O1 C11 C12 O2 . . . . -10.7(2) ?
C9 C11 C12 O2 . . . . 169.71(14) ?
O2 C12 C13 C14 . . . . 177.82(14) ?
C11 C12 C13 C14 . . . . -2.1(2) ?
O2 C12 C13 C15 . . . . -4.1(2) ?
C11 C12 C13 C15 . . . . 176.03(14) ?
C12 C13 C14 O3 . . . . -174.92(15) ?
C15 C13 C14 O3 . . . . 6.8(2) ?
C12 C13 C14 C8 . . . . 7.7(2) ?
C15 C13 C14 C8 . . . . -170.58(13) ?
C9 C8 C14 O3 . . . . -177.84(15) ?
C7 C8 C14 O3 . . . . 0.68(19) ?
C9 C8 C14 C13 . . . . -0.4(2) ?
C7 C8 C14 C13 . . . . 178.12(13) ?
C12 C13 C15 C17 . . . . 54.2(2) ?
C14 C13 C15 C17 . . . . -127.68(17) ?
C12 C13 C15 C16 . . . . -69.8(2) ?
C14 C13 C15 C16 . . . . 108.33(18) ?

loop_
_cod_related_entry_id
_cod_related_entry_database
_cod_related_entry_code
1 ChemSpider 10356704
